data_7250251
loop_
_publ_author_name
'Beleaev, Ecaterina S.'
'Kravtsov, Victor Ch.'
'Chumakov, Yurii'
'Baca, Svetlana G.'

_publ_section_title
;
 Multi-component supramolecular compounds containing hexaamminecobalt(iii)
 cations and aromatic sulfonic acid derivatives
;
_journal_issue 19
_journal_name_full CrystEngComm
_journal_page_first 3018
_journal_page_last 3031
_journal_paper_doi 10.1039/D5CE00184F
_journal_volume 27
_journal_year 2025
_chemical_formula_sum 'C7 H22 Cl2 Co N6 Na O5.69 S'
_chemical_formula_weight 466.18
_space_group_crystal_system monoclinic
_space_group_IT_number 11
_space_group_name_Hall '-P 2yb'
_space_group_name_H-M_alt 'P 1 21/m 1'
_atom_sites_solution_hydrogens mixed
_audit_creation_method SHELXL-2019/1
_audit_update_record
;
2025-01-09 deposited with the CCDC.	2025-04-08 downloaded from the CCDC.
;
_cell_angle_alpha 90
_cell_angle_beta 97.903(17)
_cell_angle_gamma 90
_cell_formula_units_Z 4
_cell_length_a 14.489(3)
_cell_length_b 6.8710(10)
_cell_length_c 17.692(3)
_cell_measurement_reflns_used 636
_cell_measurement_temperature 293(2)
_cell_measurement_theta_max 24.9450
_cell_measurement_theta_min 3.5750
_cell_volume 1744.6(5)
_computing_structure_refinement 'SHELXL-2019/1 (Sheldrick, 2019)'
_diffrn_ambient_temperature 293(2)
_diffrn_detector_area_resol_mean 15.9914
_diffrn_measured_fraction_theta_full 0.994
_diffrn_measured_fraction_theta_max 0.994
_diffrn_measurement_device_type 'Xcalibur, Eos'
_diffrn_measurement_method '\w scans'
_diffrn_radiation_type MoK\a
_diffrn_radiation_wavelength 0.71073
_diffrn_reflns_av_unetI/netI 0.1594
_diffrn_reflns_Laue_measured_fraction_full 0.994
_diffrn_reflns_Laue_measured_fraction_max 0.994
_diffrn_reflns_limit_h_max 10
_diffrn_reflns_limit_h_min -17
_diffrn_reflns_limit_k_max 8
_diffrn_reflns_limit_k_min -8
_diffrn_reflns_limit_l_max 21
_diffrn_reflns_limit_l_min -21
_diffrn_reflns_number 3869
_diffrn_reflns_point_group_measured_fraction_full 0.994
_diffrn_reflns_point_group_measured_fraction_max 0.994
_diffrn_reflns_theta_full 25.242
_diffrn_reflns_theta_max 25.242
_diffrn_reflns_theta_min 3.185
_diffrn_source 'Enhance (Mo) X-ray Source'
_exptl_absorpt_coefficient_mu 1.470
_exptl_absorpt_correction_T_max 1.00000
_exptl_absorpt_correction_T_min 0.69523
_exptl_absorpt_correction_type multi-scan
_exptl_absorpt_process_details
;
CrysAlisPro, Agilent Technologies,
Version 1.171.37.35 (release 13-08-2014 CrysAlis171 .NET)
(compiled Aug 13 2014,18:06:01)
Empirical absorption correction using spherical harmonics,
 implemented in SCALE3 ABSPACK scaling algorithm.
;
_exptl_crystal_colour yellow
_exptl_crystal_density_diffrn 1.775
_exptl_crystal_description needle
_exptl_crystal_F_000 958
_exptl_crystal_size_max 0.35
_exptl_crystal_size_mid 0.08
_exptl_crystal_size_min 0.02
_refine_diff_density_max 0.887
_refine_diff_density_min -0.804
_refine_diff_density_rms 0.120
_refine_ls_extinction_method none
_refine_ls_goodness_of_fit_ref 1.010
_refine_ls_hydrogen_treatment constr
_refine_ls_matrix_type full
_refine_ls_number_parameters 274
_refine_ls_number_reflns 3869
_refine_ls_number_restraints 36
_refine_ls_restrained_S_all 1.007
_refine_ls_R_factor_all 0.1081
_refine_ls_R_factor_gt 0.0528
_refine_ls_shift/su_max 0.000
_refine_ls_shift/su_mean 0.000
_refine_ls_structure_factor_coef Fsqd
_refine_ls_weighting_details 'w=1/[\s^2^(Fo^2^)+(0.0130P)^2^] where P=(Fo^2^+2Fc^2^)/3'
_refine_ls_weighting_scheme calc
_refine_ls_wR_factor_gt 0.0847
_refine_ls_wR_factor_ref 0.0902
_reflns_Friedel_coverage 0.000
_reflns_number_gt 2089
_reflns_number_total 3869
_reflns_threshold_expression 'I > 2\s(I)'
_cod_data_source_file d5ce00184f2.cif
_cod_data_source_block V_5860_twin1_hklf5
_cod_depositor_comments 'Adding full bibliography for 7250246--7250252.cif.'
_cod_original_sg_symbol_H-M 'P 21/m'
_cod_database_code 7250251
_shelx_shelxl_version_number 2019/1
_shelx_space_group_comment
;
The symmetry employed for this shelxl refinement is uniquely defined
by the following loop, which should always be used as a source of
symmetry information in preference to the above space-group names.
They are only intended as comments.
;

loop_
_space_group_symop_operation_xyz
'x, y, z'
'-x, y+1/2, -z'
'-x, -y, -z'
'x, -y-1/2, z'

loop_
_atom_site_label
_atom_site_type_symbol
_atom_site_fract_x
_atom_site_fract_y
_atom_site_fract_z
_atom_site_U_iso_or_equiv
_atom_site_adp_type
_atom_site_occupancy
_atom_site_site_symmetry_order
_atom_site_calc_flag
_atom_site_refinement_flags_posn
_atom_site_refinement_flags_adp
_atom_site_refinement_flags_occupancy
_atom_site_disorder_assembly
_atom_site_disorder_group
Co1 Co 0.06324(12) 0.250000 0.33233(9) 0.0158(4) Uani 1 2 d S T P . .
Co2 Co 0.37886(12) 0.750000 0.83879(9) 0.0188(5) Uani 1 2 d S T P . .
Na1 Na 0.2423(3) 0.250000 0.6070(3) 0.0244(13) Uani 1 2 d S T P . .
Na2 Na 0.7236(4) 1.250000 0.8880(3) 0.0326(14) Uani 1 2 d S T P . .
Cl1 Cl 0.0538(2) 0.250000 0.57909(16) 0.0284(9) Uani 1 2 d S T P . .
Cl2 Cl 0.2273(2) 0.250000 0.76242(16) 0.0336(9) Uani 1 2 d S T P . .
Cl3 Cl 0.8216(2) 1.250000 0.74435(17) 0.0291(9) Uani 1 2 d S T P . .
Cl4 Cl 0.5365(2) 1.250000 0.91200(19) 0.0351(9) Uani 1 2 d S T P . .
S1 S 0.7101(2) 0.250000 0.42318(18) 0.0221(9) Uani 1 2 d S T P . .
S2 S 0.7544(2) 0.750000 0.92027(18) 0.0211(8) Uani 1 2 d S T P . .
C1 C 0.3517(9) 0.250000 0.4472(7) 0.015(3) Uani 1 2 d S T P . .
C2 C 0.4530(9) 0.250000 0.4876(7) 0.020(3) Uani 1 2 d S T P . .
C3 C 0.5238(8) 0.250000 0.4422(6) 0.018(3) Uani 1 2 d S T P . .
H3 H 0.510496 0.250000 0.389249 0.021 Uiso 1 2 calc R U P . .
C4 C 0.6153(8) 0.250000 0.4783(6) 0.013(3) Uani 1 2 d S T P . .
C5 C 0.6397(9) 0.250000 0.5583(6) 0.023(3) Uani 1 2 d S T P . .
H5 H 0.701500 0.250000 0.581066 0.028 Uiso 1 2 calc R U P . .
C6 C 0.5655(9) 0.250000 0.6016(7) 0.025(3) Uani 1 2 d S TU P . .
H6 H 0.578487 0.250000 0.654544 0.030 Uiso 1 2 calc R U P . .
C7 C 0.4728(9) 0.250000 0.5673(6) 0.026(3) Uani 1 2 d S T P . .
H7 H 0.424706 0.250000 0.597089 0.031 Uiso 1 2 calc R U P . .
C8 C 1.1192(8) 0.750000 0.9425(6) 0.008(3) Uani 1 2 d S T P . .
C9 C 1.0321(8) 0.750000 0.9806(6) 0.010(3) Uani 1 2 d S TU P . .
C10 C 0.9450(8) 0.750000 0.9383(6) 0.008(3) Uani 1 2 d S TU P . .
H10 H 0.938302 0.750000 0.885251 0.009 Uiso 1 2 calc R U P . .
C11 C 0.8700(8) 0.750000 0.9752(6) 0.011(3) Uani 1 2 d S TU P . .
C12 C 0.8764(8) 0.750000 1.0535(6) 0.012(3) Uani 1 2 d S T P . .
H12 H 0.823114 0.750000 1.077438 0.014 Uiso 1 2 calc R U P . .
C13 C 0.9615(9) 0.750000 1.0945(6) 0.019(3) Uani 1 2 d S TU P . .
H13 H 0.967291 0.750000 1.147557 0.022 Uiso 1 2 calc R U P . .
C14 C 1.0414(8) 0.750000 1.0586(6) 0.016(3) Uani 1 2 d S T P . .
H14 H 1.100208 0.750000 1.087304 0.019 Uiso 1 2 calc R U P . .
N1 N -0.0012(4) 0.4554(8) 0.2666(3) 0.0251(19) Uani 1 1 d . . . . .
H1A H -0.034964 0.400863 0.226287 0.030 Uiso 1 1 calc R U . . .
H1B H 0.040858 0.534857 0.250864 0.030 Uiso 1 1 calc R U . . .
H1C H -0.038322 0.522901 0.292949 0.030 Uiso 1 1 calc R U . . .
N2 N -0.0367(6) 0.250000 0.3978(4) 0.024(3) Uani 1 2 d S T P . .
H2B H -0.084278 0.321611 0.376060 0.029 Uiso 0.5 1 d R U P A -1
H2C H -0.014976 0.299865 0.443164 0.029 Uiso 0.5 1 d R U P A -1
H2A H -0.055830 0.128524 0.403605 0.029 Uiso 0.5 1 d R U P A -1
N3 N 0.1294(4) 0.4523(8) 0.3965(3) 0.0210(18) Uani 1 1 d . . . . .
H3C H 0.162637 0.524841 0.368399 0.025 Uiso 1 1 calc R U . . .
H3A H 0.167282 0.396922 0.434236 0.025 Uiso 1 1 calc R U . . .
H3B H 0.088349 0.527163 0.415854 0.025 Uiso 1 1 calc R U . . .
N4 N 0.1675(6) 0.250000 0.2729(4) 0.020(3) Uani 1 2 d S T P . .
H4A H 0.220672 0.235422 0.304082 0.025 Uiso 0.5 1 calc R U P B -1
H4B H 0.168480 0.362294 0.247926 0.025 Uiso 0.5 1 calc R U P B -1
H4C H 0.160693 0.152284 0.239548 0.025 Uiso 0.5 1 calc R U P B -1
N5 N 0.4256(4) 0.9534(8) 0.7742(3) 0.031(2) Uani 1 1 d . . . . .
H5A H 0.397029 0.942105 0.726575 0.037 Uiso 1 1 calc R U . . .
H5B H 0.486724 0.938957 0.774790 0.037 Uiso 1 1 calc R U . . .
H5C H 0.414000 1.070409 0.792328 0.037 Uiso 1 1 calc R U . . .
N6 N 0.2549(6) 0.750000 0.7752(5) 0.030(3) Uani 1 2 d S T P . .
H6C H 0.213882 0.689310 0.800043 0.036 Uiso 0.5 1 calc R U P C -1
H6B H 0.258707 0.688568 0.731430 0.036 Uiso 0.5 1 calc R U P C -1
H6A H 0.236430 0.872122 0.765528 0.036 Uiso 0.5 1 calc R U P C -1
N7 N 0.3329(4) 0.9556(8) 0.9004(3) 0.031(2) Uani 1 1 d . . . . .
H7B H 0.302289 1.044057 0.869869 0.037 Uiso 1 1 calc R U . . .
H7C H 0.380782 1.012040 0.929101 0.037 Uiso 1 1 calc R U . . .
H7A H 0.294671 0.904375 0.930388 0.037 Uiso 1 1 calc R U . . .
N8 N 0.4983(7) 0.750000 0.9059(5) 0.038(3) Uani 1 2 d S T P . .
H8B H 0.492246 0.686398 0.948728 0.045 Uiso 0.5 1 calc R U P D -1
H8A H 0.515730 0.872087 0.916952 0.045 Uiso 0.5 1 calc R U P D -1
H8C H 0.541268 0.691515 0.882396 0.045 Uiso 0.5 1 calc R U P D -1
O1 O 0.3372(6) 0.250000 0.3767(4) 0.030(2) Uani 1 2 d S TU P . .
O2 O 0.2885(6) 0.250000 0.4892(4) 0.025(2) Uani 1 2 d S T P . .
O3 O 0.6994(4) 0.4233(7) 0.3763(3) 0.0264(16) Uani 1 1 d . . . . .
O4 O 0.7963(6) 0.250000 0.4777(4) 0.029(2) Uani 1 2 d S T P . .
O5 O 0.6879(6) 0.750000 0.9740(4) 0.043(3) Uani 1 2 d S T P . .
O6 O 0.7502(4) 0.9232(7) 0.8733(3) 0.0302(17) Uani 1 1 d . . . . .
O7 O 1.1969(6) 0.750000 0.9820(4) 0.021(2) Uani 1 2 d S T P . .
O8 O 1.1082(5) 0.750000 0.8700(4) 0.022(2) Uani 1 2 d S T P . .
O9 O 0.4037(15) 0.250000 0.2483(10) 0.083(5) Uiso 0.624(14) 2 d S U P E 4
O10 O 0.4021(17) 0.391(3) 0.2521(12) 0.083(5) Uiso 0.376(14) 1 d . U P E 3

loop_
_atom_site_aniso_label
_atom_site_aniso_U_11
_atom_site_aniso_U_22
_atom_site_aniso_U_33
_atom_site_aniso_U_23
_atom_site_aniso_U_13
_atom_site_aniso_U_12
Co1 0.0110(11) 0.0193(10) 0.0175(10) 0.000 0.0028(8) 0.000
Co2 0.0131(12) 0.0235(11) 0.0195(10) 0.000 0.0015(9) 0.000
Na1 0.016(3) 0.026(3) 0.034(3) 0.000 0.012(3) 0.000
Na2 0.025(4) 0.019(3) 0.050(4) 0.000 -0.007(3) 0.000
Cl1 0.019(2) 0.033(2) 0.033(2) 0.000 0.0046(17) 0.000
Cl2 0.043(3) 0.032(2) 0.0250(19) 0.000 0.0019(19) 0.000
Cl3 0.033(3) 0.0278(19) 0.028(2) 0.000 0.0087(18) 0.000
Cl4 0.023(2) 0.036(2) 0.046(2) 0.000 0.0000(18) 0.000
S1 0.015(2) 0.031(2) 0.021(2) 0.000 0.0066(17) 0.000
S2 0.015(2) 0.024(2) 0.025(2) 0.000 0.0027(17) 0.000
C1 0.014(8) 0.003(7) 0.026(8) 0.000 -0.005(7) 0.000
C2 0.019(8) 0.027(8) 0.016(7) 0.000 0.008(7) 0.000
C3 0.010(8) 0.018(7) 0.024(8) 0.000 -0.004(6) 0.000
C4 0.017(8) 0.009(7) 0.015(7) 0.000 0.007(6) 0.000
C5 0.009(8) 0.026(8) 0.034(8) 0.000 0.002(7) 0.000
C6 0.027(5) 0.034(5) 0.013(5) 0.000 0.001(4) 0.000
C7 0.027(10) 0.032(8) 0.020(7) 0.000 0.013(7) 0.000
C8 0.004(7) 0.010(7) 0.008(7) 0.000 -0.004(6) 0.000
C9 0.007(6) 0.010(6) 0.016(6) 0.000 0.009(5) 0.000
C10 0.004(6) 0.010(6) 0.008(6) 0.000 -0.002(5) 0.000
C11 0.012(7) 0.004(6) 0.017(6) 0.000 0.000(5) 0.000
C12 0.011(8) 0.002(6) 0.025(7) 0.000 0.010(6) 0.000
C13 0.022(5) 0.024(5) 0.012(5) 0.000 0.008(4) 0.000
C14 0.007(8) 0.017(7) 0.023(7) 0.000 -0.004(6) 0.000
N1 0.013(5) 0.025(4) 0.037(5) -0.005(3) 0.003(4) -0.003(4)
N2 0.024(8) 0.029(6) 0.021(6) 0.000 0.006(5) 0.000
N3 0.013(4) 0.017(4) 0.034(4) 0.005(3) 0.004(4) 0.003(4)
N4 0.009(6) 0.031(6) 0.024(6) 0.000 0.011(5) 0.000
N5 0.022(5) 0.039(5) 0.030(4) 0.009(4) -0.005(4) -0.015(4)
N6 0.021(7) 0.038(7) 0.028(7) 0.000 -0.006(6) 0.000
N7 0.020(5) 0.033(5) 0.038(5) 0.000(4) -0.001(4) -0.003(4)
N8 0.034(8) 0.052(8) 0.026(6) 0.000 -0.002(6) 0.000
O1 0.017(6) 0.060(6) 0.009(5) 0.000 -0.007(4) 0.000
O2 0.009(5) 0.044(6) 0.022(5) 0.000 0.007(4) 0.000
O3 0.035(4) 0.020(4) 0.027(4) 0.004(3) 0.012(3) 0.000(3)
O4 0.008(5) 0.060(6) 0.020(5) 0.000 0.002(4) 0.000
O5 0.020(6) 0.079(8) 0.030(5) 0.000 0.007(5) 0.000
O6 0.036(5) 0.015(3) 0.035(4) 0.012(3) -0.011(3) 0.002(3)
O7 0.011(5) 0.021(5) 0.033(6) 0.000 0.012(5) 0.000
O8 0.011(6) 0.035(5) 0.021(5) 0.000 0.000(4) 0.000

loop_
_atom_type_symbol
_atom_type_description
_atom_type_scat_dispersion_real
_atom_type_scat_dispersion_imag
_atom_type_scat_source
C C 0.0033 0.0016 'International Tables Vol C Tables 4.2.6.8 and 6.1.1.4'
H H 0.0000 0.0000 'International Tables Vol C Tables 4.2.6.8 and 6.1.1.4'
N N 0.0061 0.0033 'International Tables Vol C Tables 4.2.6.8 and 6.1.1.4'
O O 0.0106 0.0060 'International Tables Vol C Tables 4.2.6.8 and 6.1.1.4'
S S 0.1246 0.1234 'International Tables Vol C Tables 4.2.6.8 and 6.1.1.4'
Cl Cl 0.1484 0.1585 'International Tables Vol C Tables 4.2.6.8 and 6.1.1.4'
Co Co 0.3494 0.9721 'International Tables Vol C Tables 4.2.6.8 and 6.1.1.4'
Na Na 0.0362 0.0249 'International Tables Vol C Tables 4.2.6.8 and 6.1.1.4'

loop_
_geom_angle_atom_site_label_1
_geom_angle_atom_site_label_2
_geom_angle_atom_site_label_3
_geom_angle
_geom_angle_site_symmetry_1
_geom_angle_site_symmetry_3
_geom_angle_publ_flag
N4 Co1 N3 87.6(3) . . ?
N4 Co1 N3 87.6(3) . 4_565 ?
N3 Co1 N3 90.4(4) . 4_565 ?
N4 Co1 N2 176.7(4) . . ?
N3 Co1 N2 90.0(3) . . ?
N3 Co1 N2 90.0(3) 4_565 . ?
N4 Co1 N1 91.2(3) . 4_565 ?
N3 Co1 N1 178.8(3) . 4_565 ?
N3 Co1 N1 89.3(2) 4_565 4_565 ?
N2 Co1 N1 91.2(3) . 4_565 ?
N4 Co1 N1 91.2(3) . . ?
N3 Co1 N1 89.3(2) . . ?
N3 Co1 N1 178.8(3) 4_565 . ?
N2 Co1 N1 91.2(3) . . ?
N1 Co1 N1 91.0(3) 4_565 . ?
N7 Co2 N7 92.4(4) . 4_575 ?
N7 Co2 N8 90.1(3) . . ?
N7 Co2 N8 90.1(3) 4_575 . ?
N7 Co2 N5 178.5(3) . 4_575 ?
N7 Co2 N5 88.9(3) 4_575 4_575 ?
N8 Co2 N5 90.3(3) . 4_575 ?
N7 Co2 N5 88.9(3) . . ?
N7 Co2 N5 178.5(3) 4_575 . ?
N8 Co2 N5 90.3(3) . . ?
N5 Co2 N5 89.7(4) 4_575 . ?
N7 Co2 N6 88.0(3) . . ?
N7 Co2 N6 88.0(3) 4_575 . ?
N8 Co2 N6 177.3(4) . . ?
N5 Co2 N6 91.6(3) 4_575 . ?
N5 Co2 N6 91.6(3) . . ?
O2 Na1 O3 88.26(17) . 3_666 ?
O2 Na1 O3 88.26(17) . 2_646 ?
O3 Na1 O3 138.2(3) 3_666 2_646 ?
O2 Na1 Cl1 104.5(3) . . ?
O3 Na1 Cl1 110.57(16) 3_666 . ?
O3 Na1 Cl1 110.57(16) 2_646 . ?
O2 Na1 Cl2 167.5(3) . . ?
O3 Na1 Cl2 87.28(15) 3_666 . ?
O3 Na1 Cl2 87.28(15) 2_646 . ?
Cl1 Na1 Cl2 88.09(16) . . ?
O6 Na2 O6 155.2(4) 4_585 . ?
O6 Na2 O7 92.40(17) 4_585 3_777 ?
O6 Na2 O7 92.40(17) . 3_777 ?
O6 Na2 Cl4 101.41(19) 4_585 . ?
O6 Na2 Cl4 101.41(19) . . ?
O7 Na2 Cl4 101.5(2) 3_777 . ?
O6 Na2 Cl3 78.65(17) 4_585 . ?
O6 Na2 Cl3 78.65(17) . . ?
O7 Na2 Cl3 124.7(3) 3_777 . ?
Cl4 Na2 Cl3 133.73(18) . . ?
O3 S1 O3 110.7(5) 4_565 . ?
O3 S1 O4 113.0(3) 4_565 . ?
O3 S1 O4 113.0(3) . . ?
O3 S1 C4 106.4(3) 4_565 . ?
O3 S1 C4 106.4(3) . . ?
O4 S1 C4 106.8(5) . . ?
O5 S2 O6 113.5(3) . 4_575 ?
O5 S2 O6 113.5(3) . . ?
O6 S2 O6 110.6(5) 4_575 . ?
O5 S2 C11 107.3(5) . . ?
O6 S2 C11 105.6(3) 4_575 . ?
O6 S2 C11 105.6(3) . . ?
O1 C1 O2 124.1(12) . . ?
O1 C1 C2 119.0(12) . . ?
O2 C1 C2 116.8(11) . . ?
C7 C2 C3 121.1(12) . . ?
C7 C2 C1 121.1(12) . . ?
C3 C2 C1 117.7(11) . . ?
C2 C3 C4 118.0(11) . . ?
C3 C4 C5 123.5(11) . . ?
C3 C4 S1 120.3(9) . . ?
C5 C4 S1 116.2(9) . . ?
C4 C5 C6 116.3(12) . . ?
C7 C6 C5 121.8(11) . . ?
C2 C7 C6 119.3(12) . . ?
O7 C8 O8 123.1(11) . . ?
O7 C8 C9 119.8(10) . . ?
O8 C8 C9 117.0(11) . . ?
C10 C9 C14 120.3(11) . . ?
C10 C9 C8 121.1(10) . . ?
C14 C9 C8 118.6(11) . . ?
C11 C10 C9 118.6(11) . . ?
C10 C11 C12 122.8(12) . . ?
C10 C11 S2 119.3(9) . . ?
C12 C11 S2 117.9(9) . . ?
C13 C12 C11 118.3(11) . . ?
C12 C13 C14 120.8(11) . . ?
C9 C14 C13 119.2(11) . . ?
C1 O2 Na1 150.8(8) . . ?
S1 O3 Na1 133.7(4) . 3_666 ?
S2 O6 Na2 137.1(3) . . ?
C8 O7 Na2 144.1(8) . 3_777 ?

loop_
_geom_bond_atom_site_label_1
_geom_bond_atom_site_label_2
_geom_bond_distance
_geom_bond_site_symmetry_2
_geom_bond_publ_flag
Co1 N4 1.956(8) . ?
Co1 N3 1.960(6) . ?
Co1 N3 1.960(6) 4_565 ?
Co1 N2 1.974(8) . ?
Co1 N1 1.979(6) 4_565 ?
Co1 N1 1.979(6) . ?
Co2 N7 1.957(6) . ?
Co2 N7 1.957(6) 4_575 ?
Co2 N8 1.960(9) . ?
Co2 N5 1.982(5) 4_575 ?
Co2 N5 1.982(6) . ?
Co2 N6 1.984(9) . ?
Na1 O2 2.275(9) . ?
Na1 O3 2.402(5) 3_666 ?
Na1 O3 2.402(5) 2_646 ?
Na1 Cl1 2.707(6) . ?
Na1 Cl2 2.788(5) . ?
Na2 O6 2.299(5) 4_585 ?
Na2 O6 2.299(5) . ?
Na2 O7 2.426(9) 3_777 ?
Na2 Cl4 2.801(6) . ?
Na2 Cl3 3.077(5) . ?
S1 O3 1.448(5) 4_565 ?
S1 O3 1.448(5) . ?
S1 O4 1.470(8) . ?
S1 C4 1.790(11) . ?
S2 O5 1.443(8) . ?
S2 O6 1.447(5) 4_575 ?
S2 O6 1.448(5) . ?
S2 C11 1.817(12) . ?
C1 O1 1.236(12) . ?
C1 O2 1.256(13) . ?
C1 C2 1.542(16) . ?
C2 C7 1.400(13) . ?
C2 C3 1.387(14) . ?
C3 C4 1.390(14) . ?
C4 C5 1.411(14) . ?
C5 C6 1.403(14) . ?
C6 C7 1.396(15) . ?
C8 O7 1.240(12) . ?
C8 O8 1.272(11) . ?
C8 C9 1.510(14) . ?
C9 C10 1.376(14) . ?
C9 C14 1.367(13) . ?
C10 C11 1.342(13) . ?
C11 C12 1.377(13) . ?
C12 C13 1.342(15) . ?
C13 C14 1.395(14) . ?
